data_4025011
loop_
_publ_author_name
'Jarugu Narasimha Moorthy'
'Palani Natarajan'
'Paloth Venugopalan'

_publ_contact_author_address
;Departmet of chemistry
Indian Institute of Technology - Kanpur
Kanpur - 208 016
INDIA
;
_publ_contact_author_email moorthy@iitk.ac.in
_publ_contact_author_fax +915122597436
_publ_contact_author_name 'Prof. J. N. Moorthy'
_publ_contact_author_phone +915122597498
_publ_section_title
;
Abundant Lattice Inclusion Phenomenon with Sterically Hindered and
Inherently Shape-Selective Tetraarylpyrenes
;
_journal_name_full 'Journal of Organic Chemistry'
_journal_page_first 8566
_journal_page_last 8577
_journal_paper_doi 10.1021/jo901465f
_journal_volume 74
_journal_year 2009
_chemical_formula_moiety '    C52 H50 O4, 2(C10 H8)'
_chemical_formula_sum 'C72 H66 O4'
_chemical_formula_weight 995.25
_chemical_name_common tetra(2,6-dimethyl-4-methoxyphenyl)pyrene
_chemical_name_systematic
;
 tetra(2,6-dimethyl-4-methoxyphenyl)pyrene
;
_space_group_IT_number 14
_symmetry_cell_setting monoclinic
_symmetry_Int_Tables_number 14
_symmetry_space_group_name_Hall '-P 2yn'
_symmetry_space_group_name_H-M 'P 1 21/n 1'
_atom_sites_solution_hydrogens geom
_atom_sites_solution_primary direct
_atom_sites_solution_secondary difmap
_audit_creation_method SHELXL-97
_cell_angle_alpha 90.00
_cell_angle_beta 117.304(3)
_cell_angle_gamma 90.00
_cell_formula_units_Z 2
_cell_length_a 14.227(2)
_cell_length_b 14.854(3)
_cell_length_c 14.478(3)
_cell_measurement_reflns_used 3479
_cell_measurement_temperature 100(2)
_cell_measurement_theta_max 25.36
_cell_measurement_theta_min 2.73
_cell_volume 2718.8(8)
_computing_cell_refinement 'Bruker SAINT'
_computing_data_collection 'Bruker APEX'
_computing_data_reduction 'Bruker SAINT'
_computing_molecular_graphics 'SHELXL 5.1, XP (Sheldrick, 1994)'
_computing_publication_material SHELXS-97
_computing_structure_refinement 'SHELXL-97 (Sheldrick, 2008)'
_computing_structure_solution 'SHELXS-97 (Sheldrick, 2008)'
_diffrn_ambient_temperature 100(2)
_diffrn_measured_fraction_theta_full 0.985
_diffrn_measured_fraction_theta_max 0.985
_diffrn_measurement_device_type 'Bruker SMART APEX'
_diffrn_measurement_method 'phi and omega scans'
_diffrn_radiation_monochromator graphite
_diffrn_radiation_source 'fine-focus sealed tube'
_diffrn_radiation_type MoK\a
_diffrn_radiation_wavelength 0.71073
_diffrn_reflns_av_R_equivalents 0.0682
_diffrn_reflns_av_sigmaI/netI 0.0583
_diffrn_reflns_limit_h_max 16
_diffrn_reflns_limit_h_min -16
_diffrn_reflns_limit_k_max 14
_diffrn_reflns_limit_k_min -17
_diffrn_reflns_limit_l_max 14
_diffrn_reflns_limit_l_min -17
_diffrn_reflns_number 13286
_diffrn_reflns_theta_full 25.00
_diffrn_reflns_theta_max 25.00
_diffrn_reflns_theta_min 2.12
_exptl_absorpt_coefficient_mu 0.074
_exptl_absorpt_correction_type none
_exptl_crystal_colour colorless
_exptl_crystal_density_diffrn 1.216
_exptl_crystal_density_method 'not measured'
_exptl_crystal_description cubes
_exptl_crystal_F_000 1060
_exptl_crystal_size_max 0.2
_exptl_crystal_size_mid 0.1
_exptl_crystal_size_min 0.1
_refine_diff_density_max 1.366
_refine_diff_density_min -0.732
_refine_diff_density_rms 0.092
_refine_ls_extinction_method none
_refine_ls_goodness_of_fit_ref 1.087
_refine_ls_hydrogen_treatment constr
_refine_ls_matrix_type full
_refine_ls_number_parameters 343
_refine_ls_number_reflns 4717
_refine_ls_number_restraints 6
_refine_ls_restrained_S_all 1.119
_refine_ls_R_factor_all 0.1138
_refine_ls_R_factor_gt 0.0896
_refine_ls_shift/su_max 0.000
_refine_ls_shift/su_mean 0.000
_refine_ls_structure_factor_coef Fsqd
_refine_ls_weighting_details 'calc w=1/[\s^2^(Fo^2^)+(0.1831P)^2^+0.0000P] where P=(Fo^2^+2Fc^2^)/3'
_refine_ls_weighting_scheme calc
_refine_ls_wR_factor_gt 0.2413
_refine_ls_wR_factor_ref 0.2678
_reflns_number_gt 3372
_reflns_number_total 4717
_reflns_threshold_expression >2sigma(I)
_cod_data_source_file jo901465f_si_001_31.cif
_cod_data_source_block H2.G28
_cod_depositor_comments
;
The following automatic conversions were performed:
'_symmetry_cell_setting' value 'Monoclinic' changed to 'monoclinic'
according to '/home/saulius/struct/CIF-dictionaries/cif_core.dic'
dictionary named 'cif_core.dic' version 2.4.1 from 2010-06-29.

Automatic conversion script
Id: cif_fix_enum 1527 2010-12-29 10:47:43Z saulius 
;
_cod_original_sg_symbol_H-M 'P 21/n'
_cod_database_code 4025011

loop_
_symmetry_equiv_pos_as_xyz
'x, y, z'
'-x+1/2, y+1/2, -z+1/2'
'-x, -y, -z'
'x-1/2, -y-1/2, z-1/2'

loop_
_atom_site_label
_atom_site_type_symbol
_atom_site_fract_x
_atom_site_fract_y
_atom_site_fract_z
_atom_site_U_iso_or_equiv
_atom_site_adp_type
_atom_site_occupancy
_atom_site_symmetry_multiplicity
_atom_site_calc_flag
_atom_site_refinement_flags
_atom_site_disorder_assembly
_atom_site_disorder_group
O1 O -0.00590(19) 1.39769(15) 0.40602(18) 0.0525(6) Uani 1 1 d . . .
O2 O 0.14215(18) 0.58025(14) 0.41794(18) 0.0521(7) Uani 1 1 d . . .
C1 C 0.0085(2) 1.07630(17) 0.2025(2) 0.0302(6) Uani 1 1 d . . .
C2 C 0.0308(2) 0.99458(17) 0.2546(2) 0.0317(7) Uani 1 1 d . . .
H2 H 0.0388 0.9931 0.3234 0.038 Uiso 1 1 calc R . .
C3 C 0.0420(2) 0.91463(17) 0.2104(2) 0.0295(6) Uani 1 1 d . . .
C4 C 0.0281(2) 0.91569(17) 0.1068(2) 0.0289(6) Uani 1 1 d . . .
C5 C 0.0065(2) 0.99897(16) 0.0520(2) 0.0283(6) Uani 1 1 d . . .
C6 C -0.0029(2) 1.07971(17) 0.1002(2) 0.0297(6) Uani 1 1 d . . .
C7 C -0.0242(2) 1.16188(17) 0.0424(2) 0.0328(7) Uani 1 1 d . . .
H7 H -0.0305 1.2162 0.0737 0.039 Uiso 1 1 calc R . .
C8 C 0.0356(2) 0.83589(18) 0.0554(2) 0.0331(7) Uani 1 1 d . . .
H8 H 0.0489 0.7799 0.0910 0.040 Uiso 1 1 calc R . .
C9 C 0.0006(2) 1.16089(18) 0.2558(2) 0.0323(7) Uani 1 1 d . . .
C10 C -0.0962(2) 1.19025(19) 0.2467(2) 0.0355(7) Uani 1 1 d . . .
C11 C -0.0999(2) 1.26971(19) 0.2974(2) 0.0400(7) Uani 1 1 d . . .
H11 H -0.1657 1.2904 0.2912 0.048 Uiso 1 1 calc R . .
C12 C -0.0091(3) 1.31809(18) 0.3559(2) 0.0383(7) Uani 1 1 d . . .
C13 C 0.0864(3) 1.2882(2) 0.3652(2) 0.0412(7) Uani 1 1 d . . .
H13 H 0.1489 1.3212 0.4067 0.049 Uiso 1 1 calc R . .
C14 C 0.0930(2) 1.2106(2) 0.3151(2) 0.0382(7) Uani 1 1 d . . .
C15 C 0.1977(3) 1.1795(2) 0.3256(3) 0.0549(9) Uani 1 1 d . . .
H15A H 0.2519 1.2247 0.3640 0.082 Uiso 1 1 calc R . .
H15B H 0.1928 1.1713 0.2564 0.082 Uiso 1 1 calc R . .
H15C H 0.2169 1.1222 0.3633 0.082 Uiso 1 1 calc R . .
C16 C -0.1953(3) 1.1383(2) 0.1848(3) 0.0532(9) Uani 1 1 d . . .
H16A H -0.2029 1.1271 0.1150 0.080 Uiso 1 1 calc R . .
H16B H -0.2562 1.1729 0.1796 0.080 Uiso 1 1 calc R . .
H16C H -0.1919 1.0807 0.2193 0.080 Uiso 1 1 calc R . .
C17 C -0.1035(3) 1.4416(2) 0.3790(3) 0.0611(10) Uani 1 1 d . . .
H17A H -0.1399 1.4524 0.3039 0.092 Uiso 1 1 calc R . .
H17B H -0.0903 1.4993 0.4159 0.092 Uiso 1 1 calc R . .
H17C H -0.1478 1.4036 0.3987 0.092 Uiso 1 1 calc R . .
C18 C 0.0703(2) 0.82885(17) 0.2707(2) 0.0307(6) Uani 1 1 d . . .
C19 C -0.0089(2) 0.77110(19) 0.2683(2) 0.0380(7) Uani 1 1 d . . .
C20 C 0.0194(3) 0.6901(2) 0.3210(3) 0.0441(8) Uani 1 1 d . . .
H20 H -0.0339 0.6518 0.3215 0.053 Uiso 1 1 calc R . .
C21 C 0.1244(2) 0.66407(19) 0.3731(2) 0.0390(7) Uani 1 1 d . . .
C22 C 0.2029(2) 0.72107(19) 0.3779(2) 0.0386(7) Uani 1 1 d . . .
H22 H 0.2750 0.7040 0.4163 0.046 Uiso 1 1 calc R . .
C23 C 0.1768(2) 0.80396(18) 0.3267(2) 0.0352(7) Uani 1 1 d . . .
C24 C 0.2629(2) 0.8654(2) 0.3322(3) 0.0501(9) Uani 1 1 d . . .
H24A H 0.3316 0.8359 0.3709 0.075 Uiso 1 1 calc R . .
H24B H 0.2616 0.9213 0.3675 0.075 Uiso 1 1 calc R . .
H24C H 0.2516 0.8792 0.2616 0.075 Uiso 1 1 calc R . .
C25 C -0.1236(3) 0.7954(2) 0.2072(3) 0.0549(9) Uani 1 1 d . . .
H25A H -0.1674 0.7450 0.2086 0.082 Uiso 1 1 calc R . .
H25B H -0.1395 0.8084 0.1351 0.082 Uiso 1 1 calc R . .
H25C H -0.1387 0.8488 0.2380 0.082 Uiso 1 1 calc R . .
C26 C 0.2428(3) 0.5413(2) 0.4496(3) 0.0555(9) Uani 1 1 d . . .
H26A H 0.2613 0.5442 0.3922 0.083 Uiso 1 1 calc R . .
H26B H 0.2415 0.4783 0.4689 0.083 Uiso 1 1 calc R . .
H26C H 0.2957 0.5744 0.5095 0.083 Uiso 1 1 calc R . .
C27 C 0.1957(3) 0.9829(3) 0.5582(3) 0.0666(11) Uani 1 1 d . . 1
H27 H 0.2654 0.9621 0.5778 0.080 Uiso 1 1 calc R . 1
C28 C 0.1137(3) 0.9234(3) 0.5295(3) 0.0576(10) Uani 1 1 d . A 1
H28 H 0.1275 0.8608 0.5300 0.069 Uiso 1 1 calc R A 1
C29 C -0.0758(3) 0.8934(3) 0.4701(3) 0.0591(10) Uani 1 1 d . B 1
H29 H -0.0643 0.8305 0.4699 0.071 Uiso 1 1 calc R B 1
C30 C -0.1746(3) 0.9241(3) 0.4420(3) 0.0659(11) Uani 1 1 d . . 1
H30 H -0.2312 0.8823 0.4219 0.079 Uiso 1 1 calc R . 1
C31 C 0.0097(3) 0.9521(2) 0.4995(2) 0.0510(9) Uani 1 1 d . . 1
C32 C 0.5280(2) 0.95947(19) 0.5297(2) 0.0588(11) Uani 1 1 d D . 1
C33 C 0.5607(3) 0.8971(2) 0.4773(3) 0.0539(9) Uani 1 1 d D C 1
H33A H 0.5985 0.8447 0.5126 0.065 Uiso 1 1 calc R C 1
C34 C 0.5386(2) 0.91089(16) 0.3762(2) 0.0306(6) Uani 1 1 d D C 1
H34A H 0.5613 0.8669 0.3431 0.037 Uiso 1 1 calc R C 1
C35 C 0.4849(3) 0.9855(2) 0.3194(3) 0.0547(9) Uani 1 1 d D C 1
H35A H 0.4699 0.9928 0.2488 0.066 Uiso 1 1 calc R C 1
C36 C 0.4531(3) 1.0512(2) 0.3718(3) 0.0644(12) Uani 1 1 d D . 1
H36A H 0.4176 1.1039 0.3354 0.077 Uiso 1 1 calc R . 1

loop_
_atom_site_aniso_label
_atom_site_aniso_U_11
_atom_site_aniso_U_22
_atom_site_aniso_U_33
_atom_site_aniso_U_23
_atom_site_aniso_U_13
_atom_site_aniso_U_12
O1 0.0691(16) 0.0413(12) 0.0529(14) -0.0164(10) 0.0328(12) -0.0091(11)
O2 0.0607(15) 0.0401(13) 0.0561(15) 0.0223(10) 0.0273(12) 0.0078(10)
C1 0.0363(15) 0.0300(14) 0.0277(14) -0.0016(11) 0.0176(12) -0.0032(11)
C2 0.0382(15) 0.0360(16) 0.0241(14) -0.0005(11) 0.0171(12) -0.0043(12)
C3 0.0347(14) 0.0300(15) 0.0257(14) 0.0021(10) 0.0155(12) -0.0032(11)
C4 0.0330(14) 0.0282(14) 0.0271(14) 0.0025(10) 0.0152(12) -0.0010(11)
C5 0.0327(14) 0.0277(14) 0.0258(14) 0.0024(10) 0.0145(12) -0.0015(11)
C6 0.0345(14) 0.0285(14) 0.0274(14) 0.0000(10) 0.0154(12) -0.0010(10)
C7 0.0465(16) 0.0246(14) 0.0320(15) -0.0001(11) 0.0222(13) -0.0008(12)
C8 0.0440(16) 0.0232(14) 0.0328(15) 0.0038(11) 0.0184(13) 0.0004(11)
C9 0.0444(16) 0.0322(15) 0.0252(14) 0.0003(11) 0.0201(13) -0.0038(12)
C10 0.0443(16) 0.0356(15) 0.0343(15) -0.0050(12) 0.0246(13) -0.0054(12)
C11 0.0494(18) 0.0392(17) 0.0439(17) -0.0055(13) 0.0321(15) -0.0023(13)
C12 0.061(2) 0.0297(15) 0.0312(15) -0.0055(11) 0.0273(14) -0.0073(13)
C13 0.0484(18) 0.0370(17) 0.0382(17) -0.0075(13) 0.0198(14) -0.0139(13)
C14 0.0429(17) 0.0375(16) 0.0364(16) 0.0001(12) 0.0199(14) -0.0061(13)
C15 0.0449(19) 0.054(2) 0.066(2) -0.0105(17) 0.0255(18) -0.0096(15)
C16 0.0474(19) 0.051(2) 0.061(2) -0.0164(16) 0.0253(17) -0.0079(15)
C17 0.079(3) 0.050(2) 0.062(2) -0.0183(17) 0.038(2) -0.0015(18)
C18 0.0386(15) 0.0321(15) 0.0249(14) 0.0034(11) 0.0176(12) 0.0009(11)
C19 0.0437(17) 0.0392(17) 0.0361(16) 0.0089(12) 0.0225(13) -0.0021(13)
C20 0.0447(18) 0.0430(18) 0.0509(19) 0.0145(14) 0.0276(15) -0.0020(14)
C21 0.0504(18) 0.0338(16) 0.0350(16) 0.0129(12) 0.0216(14) 0.0032(13)
C22 0.0395(16) 0.0425(17) 0.0300(15) 0.0064(12) 0.0125(13) 0.0042(13)
C23 0.0433(16) 0.0334(15) 0.0289(15) 0.0005(11) 0.0167(13) -0.0032(12)
C24 0.0379(17) 0.047(2) 0.055(2) 0.0073(15) 0.0123(15) -0.0073(14)
C25 0.0453(19) 0.055(2) 0.067(2) 0.0245(17) 0.0287(18) 0.0011(15)
C26 0.063(2) 0.0380(18) 0.055(2) 0.0089(15) 0.0183(17) 0.0063(16)
C27 0.057(2) 0.100(3) 0.045(2) 0.005(2) 0.0253(18) -0.007(2)
C28 0.070(2) 0.071(2) 0.0360(18) 0.0061(16) 0.0283(18) -0.0030(19)
C29 0.068(2) 0.071(2) 0.046(2) 0.0003(17) 0.0332(19) -0.017(2)
C30 0.074(3) 0.077(3) 0.050(2) -0.0014(18) 0.032(2) -0.023(2)
C31 0.068(2) 0.063(2) 0.0249(15) 0.0031(14) 0.0248(15) -0.0152(18)
C32 0.0242(15) 0.074(3) 0.065(2) -0.053(2) 0.0098(15) -0.0111(14)
C33 0.052(2) 0.0442(19) 0.059(2) 0.0017(15) 0.0200(17) -0.0008(15)
C34 0.0351(14) 0.0273(14) 0.0338(15) -0.0051(11) 0.0195(12) -0.0035(11)
C35 0.054(2) 0.059(2) 0.050(2) -0.0057(16) 0.0234(17) -0.0016(17)
C36 0.0381(18) 0.051(2) 0.100(3) 0.047(2) 0.0284(19) 0.0087(15)

loop_
_atom_type_symbol
_atom_type_description
_atom_type_scat_dispersion_real
_atom_type_scat_dispersion_imag
_atom_type_scat_source
C C 0.0033 0.0016 'International Tables Vol C Tables 4.2.6.8 and 6.1.1.4'
H H 0.0000 0.0000 'International Tables Vol C Tables 4.2.6.8 and 6.1.1.4'
O O 0.0106 0.0060 'International Tables Vol C Tables 4.2.6.8 and 6.1.1.4'

loop_
_geom_angle_atom_site_label_1
_geom_angle_atom_site_label_2
_geom_angle_atom_site_label_3
_geom_angle
_geom_angle_site_symmetry_1
_geom_angle_site_symmetry_3
_geom_angle_publ_flag
C12 O1 C17 117.3(3) . . ?
C21 O2 C26 117.6(2) . . ?
C2 C1 C6 119.2(2) . . ?
C2 C1 C9 120.2(2) . . ?
C6 C1 C9 120.5(2) . . ?
C1 C2 C3 122.9(2) . . ?
C2 C3 C4 119.1(2) . . ?
C2 C3 C18 121.1(2) . . ?
C4 C3 C18 119.8(2) . . ?
C3 C4 C5 119.2(2) . . ?
C3 C4 C8 122.2(2) . . ?
C5 C4 C8 118.6(2) . . ?
C6 C5 C4 120.1(2) . . ?
C6 C5 C5 120.2(3) . 3_575 ?
C4 C5 C5 119.7(3) . 3_575 ?
C1 C6 C5 119.5(2) . . ?
C1 C6 C7 122.3(2) . . ?
C5 C6 C7 118.2(2) . . ?
C8 C7 C6 121.7(2) 3_575 . ?
C7 C8 C4 121.6(2) 3_575 . ?
C10 C9 C14 120.1(3) . . ?
C10 C9 C1 121.1(2) . . ?
C14 C9 C1 118.9(3) . . ?
C9 C10 C11 119.1(3) . . ?
C9 C10 C16 121.1(3) . . ?
C11 C10 C16 119.8(3) . . ?
C12 C11 C10 120.7(3) . . ?
C13 C12 O1 115.6(3) . . ?
C13 C12 C11 119.8(3) . . ?
O1 C12 C11 124.6(3) . . ?
C12 C13 C14 121.2(3) . . ?
C13 C14 C9 119.1(3) . . ?
C13 C14 C15 120.4(3) . . ?
C9 C14 C15 120.5(3) . . ?
C23 C18 C19 119.7(2) . . ?
C23 C18 C3 119.6(2) . . ?
C19 C18 C3 120.6(2) . . ?
C20 C19 C18 119.4(3) . . ?
C20 C19 C25 119.9(3) . . ?
C18 C19 C25 120.7(2) . . ?
C19 C20 C21 120.8(3) . . ?
O2 C21 C22 124.3(3) . . ?
O2 C21 C20 115.4(3) . . ?
C22 C21 C20 120.2(3) . . ?
C21 C22 C23 120.2(3) . . ?
C22 C23 C18 119.5(3) . . ?
C22 C23 C24 119.8(3) . . ?
C18 C23 C24 120.6(3) . . ?
C28 C27 C30 118.7(4) . 3_576 ?
C27 C28 C31 122.0(4) . . ?
C30 C29 C31 121.5(4) . . ?
C29 C30 C27 121.4(4) . 3_576 ?
C29 C31 C28 123.6(4) . . ?
C29 C31 C31 118.2(4) . 3_576 ?
C28 C31 C31 118.2(4) . 3_576 ?
C36 C32 C33 123.0(3) 3_676 . ?
C36 C32 C32 120.6(3) 3_676 3_676 ?
C33 C32 C32 116.4(4) . 3_676 ?
C34 C33 C32 120.6(3) . . ?
C33 C34 C35 123.5(3) . . ?
C34 C35 C36 117.0(3) . . ?
C32 C36 C35 121.9(3) 3_676 . ?

loop_
_geom_bond_atom_site_label_1
_geom_bond_atom_site_label_2
_geom_bond_distance
_geom_bond_site_symmetry_2
_geom_bond_publ_flag
O1 C12 1.377(3) . ?
O1 C17 1.418(4) . ?
O2 C21 1.373(3) . ?
O2 C26 1.412(4) . ?
C1 C2 1.387(4) . ?
C1 C6 1.414(4) . ?
C1 C9 1.506(4) . ?
C2 C3 1.392(4) . ?
C3 C4 1.420(4) . ?
C3 C18 1.492(4) . ?
C4 C5 1.425(3) . ?
C4 C8 1.429(4) . ?
C5 C6 1.425(4) . ?
C5 C5 1.429(5) 3_575 ?
C6 C7 1.432(4) . ?
C7 C8 1.351(4) 3_575 ?
C8 C7 1.351(4) 3_575 ?
C9 C10 1.393(4) . ?
C9 C14 1.406(4) . ?
C10 C11 1.403(4) . ?
C10 C16 1.492(4) . ?
C11 C12 1.378(4) . ?
C12 C13 1.376(4) . ?
C13 C14 1.388(4) . ?
C14 C15 1.499(4) . ?
C18 C23 1.401(4) . ?
C18 C19 1.404(4) . ?
C19 C20 1.383(4) . ?
C19 C25 1.500(4) . ?
C20 C21 1.384(4) . ?
C21 C22 1.377(4) . ?
C22 C23 1.397(4) . ?
C23 C24 1.500(4) . ?
C27 C28 1.367(5) . ?
C27 C30 1.413(6) 3_576 ?
C28 C31 1.402(5) . ?
C29 C30 1.351(6) . ?
C29 C31 1.395(5) . ?
C30 C27 1.413(6) 3_576 ?
C31 C31 1.452(7) 3_576 ?
C32 C36 1.334(4) 3_676 ?
C32 C33 1.406(4) . ?
C32 C32 1.482(6) 3_676 ?
C33 C34 1.364(4) . ?
C34 C35 1.382(4) . ?
C35 C36 1.430(4) . ?
C36 C32 1.334(4) 3_676 ?
